data_7022430
loop_
_publ_author_name
'DiFranco, Stephen A.'
'Staples, Richard J.'
'Odom, Aaron L.'

_publ_section_title
;
 Single-site N-N bond cleavage by Mo(IV): possible mechanisms of
 hydrazido(1-) to nitrido conversion.
;
_journal_issue 7
_journal_name_full 'Dalton transactions (Cambridge, England : 2003)'
_journal_page_first 2530
_journal_page_last 2539
_journal_paper_doi 10.1039/c2dt32643d
_journal_volume 42
_journal_year 2013
_chemical_absolute_configuration ad
_chemical_formula_moiety 'C31 H39 Mo N5'
_chemical_formula_sum 'C31 H39 Mo N5'
_chemical_formula_weight 577.61
_chemical_name_common syn-Mo(dpma-mes)(NMe2)(N)
_chemical_properties_physical 'air-sensitive, moisture-sensitive, oxygen-sensitive'
_space_group_IT_number 4
_symmetry_cell_setting monoclinic
_symmetry_Int_Tables_number 4
_symmetry_space_group_name_Hall 'P 2yb'
_symmetry_space_group_name_H-M 'P 1 21 1'
_atom_sites_solution_hydrogens geom
_atom_sites_solution_primary direct
_atom_sites_solution_secondary difmap
_audit_creation_method SHELXL-97
_cell_angle_alpha 90.00
_cell_angle_beta 102.4440(10)
_cell_angle_gamma 90.00
_cell_formula_units_Z 2
_cell_length_a 11.4321(2)
_cell_length_b 7.80380(10)
_cell_length_c 16.3214(2)
_cell_measurement_reflns_used 140
_cell_measurement_temperature 173(2)
_cell_measurement_theta_max 20.4
_cell_measurement_theta_min 5.8
_cell_volume 1421.89(4)
_computing_cell_refinement 'APEX2 (BRUKER, V2008.5-0, 2006)'
_computing_data_collection 'COSMO (BRUKER, V1.58, 2006)'
_computing_data_reduction 'SAINT (BRUKER, V7.34A, 2006)'
_computing_molecular_graphics 'SHELXTL (Sheldrick, Acta Cryst. A64 2008, 112-122)'
_computing_publication_material 'SHELXTL (Sheldrick, Acta Cryst. A64 2008, 112-122)'
_computing_structure_refinement 'SHELXL (Sheldrick, Acta Cryst. A64 2008, 112-122)'
_computing_structure_solution 'SHELXS (Sheldrick, Acta Cryst. A64 2008, 112-122)'
_diffrn_ambient_temperature 173(2)
_diffrn_detector_area_resol_mean 836.6
_diffrn_measured_fraction_theta_full 0.980
_diffrn_measured_fraction_theta_max 0.980
_diffrn_measurement_method '\w,and/f 0.5 deg'
_diffrn_radiation_monochromator graphite
_diffrn_radiation_probe x-ray
_diffrn_radiation_type CuK\a
_diffrn_radiation_wavelength 1.54178
_diffrn_reflns_av_R_equivalents 0.0247
_diffrn_reflns_av_sigmaI/netI 0.0374
_diffrn_reflns_limit_h_max 13
_diffrn_reflns_limit_h_min -12
_diffrn_reflns_limit_k_max 9
_diffrn_reflns_limit_k_min -9
_diffrn_reflns_limit_l_max 19
_diffrn_reflns_limit_l_min -18
_diffrn_reflns_number 9827
_diffrn_reflns_theta_full 68.10
_diffrn_reflns_theta_max 68.10
_diffrn_reflns_theta_min 2.77
_diffrn_source 'fine-focus sealed tube'
_diffrn_source_type 'sealed tube'
_exptl_absorpt_coefficient_mu 3.977
_exptl_absorpt_correction_T_max 0.6300
_exptl_absorpt_correction_T_min 0.4735
_exptl_absorpt_correction_type multi-scan
_exptl_absorpt_process_details SADABS
_exptl_crystal_colour orange
_exptl_crystal_density_diffrn 1.349
_exptl_crystal_density_method 'not measured'
_exptl_crystal_description prism
_exptl_crystal_F_000 604
_exptl_crystal_recrystallization_method 'Cold Ether'
_exptl_crystal_size_max 0.22
_exptl_crystal_size_mid 0.19
_exptl_crystal_size_min 0.13
_refine_diff_density_max 0.389
_refine_diff_density_min -0.325
_refine_diff_density_rms 0.053
_refine_ls_abs_structure_details 'Flack H D (1983), Acta Cryst. A39, 876-881'
_refine_ls_abs_structure_Flack 0.131(7)
_refine_ls_extinction_method none
_refine_ls_goodness_of_fit_ref 1.128
_refine_ls_hydrogen_treatment constr
_refine_ls_matrix_type full
_refine_ls_number_parameters 344
_refine_ls_number_reflns 4534
_refine_ls_number_restraints 1
_refine_ls_restrained_S_all 1.128
_refine_ls_R_factor_all 0.0204
_refine_ls_R_factor_gt 0.0202
_refine_ls_shift/su_max 0.000
_refine_ls_shift/su_mean 0.000
_refine_ls_structure_factor_coef Fsqd
_refine_ls_weighting_details 'calc w=1/[\s^2^(Fo^2^)+(0.0168P)^2^+0.2734P] where P=(Fo^2^+2Fc^2^)/3'
_refine_ls_weighting_scheme calc
_refine_ls_wR_factor_gt 0.0528
_refine_ls_wR_factor_ref 0.0528
_reflns_number_gt 4490
_reflns_number_total 4534
_reflns_threshold_expression >2sigma(I)
_cod_data_source_file c2dt32643d.txt
_cod_data_source_block sd26aug09_0m
_cod_depositor_comments
;
The following automatic conversions were performed:

'_exptl_absorpt_correction_type' value 'Multi-scan' changed to
'multi-scan' according to
/home/saulius/struct/CIF-dictionaries/cif_core.dic dictionary named
'cif_core.dic' version 2.4.2 from 2011-04-26.

Automatic conversion script
Id: cif_fix_values 1891 2012-01-12 08:04:46Z andrius 
;
_cod_original_sg_symbol_H-M 'P 21'
_cod_database_code 7022430
_contact_crystallographer_name 'Richard Staples'
_contact_crystallographer_email xraystaples@chemistry.msu.com

loop_
_symmetry_equiv_pos_as_xyz
'x, y, z'
'-x, y+1/2, -z'

loop_
_atom_site_label
_atom_site_type_symbol
_atom_site_fract_x
_atom_site_fract_y
_atom_site_fract_z
_atom_site_U_iso_or_equiv
_atom_site_adp_type
_atom_site_occupancy
_atom_site_symmetry_multiplicity
_atom_site_calc_flag
_atom_site_refinement_flags
Mo1 Mo 0.150981(13) 0.24354(3) 0.201670(8) 0.01626(6) Uani 1 1 d .
N5 N 0.05796(19) 0.4070(3) 0.19683(13) 0.0234(5) Uani 1 1 d .
N2 N 0.12114(18) 0.0481(3) 0.28403(12) 0.0207(4) Uani 1 1 d .
C24 C 0.0727(2) -0.1023(3) 0.24529(16) 0.0240(5) Uani 1 1 d .
C32 C 0.0500(2) -0.1063(3) 0.15201(16) 0.0243(5) Uani 1 1 d .
H32A H -0.0121 -0.1925 0.1293 0.029 Uiso 1 1 calc R
H32B H 0.1242 -0.1357 0.1332 0.029 Uiso 1 1 calc R
N3 N 0.00810(18) 0.0697(3) 0.12277(12) 0.0206(4) Uani 1 1 d .
C31 C 0.0081(2) 0.0962(3) 0.03254(15) 0.0229(5) Uani 1 1 d .
H31A H -0.0239 -0.0070 0.0000 0.028 Uiso 1 1 calc R
H31B H -0.0440 0.1946 0.0105 0.028 Uiso 1 1 calc R
C14 C 0.1321(2) 0.1298(3) 0.02321(14) 0.0213(5) Uani 1 1 d .
C13 C 0.1898(2) 0.0997(4) -0.04054(15) 0.0270(6) Uani 1 1 d .
H13 H 0.1587 0.0392 -0.0910 0.032 Uiso 1 1 calc R
C12 C 0.3036(2) 0.1754(4) -0.01727(16) 0.0280(6) Uani 1 1 d .
H12 H 0.3633 0.1758 -0.0497 0.034 Uiso 1 1 calc R
C11 C 0.31378(19) 0.2488(6) 0.06067(13) 0.0227(4) Uani 1 1 d .
C111 C 0.4199(2) 0.3366(3) 0.11194(14) 0.0210(5) Uani 1 1 d .
C112 C 0.4161(2) 0.5102(3) 0.13398(15) 0.0229(5) Uani 1 1 d .
C113 C 0.5186(2) 0.5878(3) 0.18140(15) 0.0256(5) Uani 1 1 d .
H113 H 0.5150 0.7046 0.1970 0.031 Uiso 1 1 calc R
C114 C 0.6251(2) 0.4995(4) 0.20640(15) 0.0266(6) Uani 1 1 d .
C115 C 0.6284(2) 0.3288(4) 0.18347(16) 0.0271(5) Uani 1 1 d .
H115 H 0.7010 0.2664 0.2004 0.032 Uiso 1 1 calc R
C116 C 0.52801(19) 0.2465(6) 0.13625(13) 0.0251(4) Uani 1 1 d .
C11C C 0.5389(3) 0.0586(4) 0.1147(2) 0.0369(7) Uani 1 1 d .
H11A H 0.5501 0.0486 0.0571 0.055 Uiso 1 1 calc R
H11B H 0.4658 -0.0021 0.1198 0.055 Uiso 1 1 calc R
H11C H 0.6078 0.0082 0.1534 0.055 Uiso 1 1 calc R
C11B C 0.7366(3) 0.5874(5) 0.25628(19) 0.0397(7) Uani 1 1 d .
H11D H 0.8077 0.5211 0.2515 0.060 Uiso 1 1 calc R
H11E H 0.7317 0.5946 0.3154 0.060 Uiso 1 1 calc R
H11F H 0.7425 0.7030 0.2341 0.060 Uiso 1 1 calc R
C11A C 0.3053(2) 0.6173(4) 0.10419(18) 0.0303(6) Uani 1 1 d .
H11G H 0.3258 0.7390 0.1125 0.045 Uiso 1 1 calc R
H11H H 0.2450 0.5872 0.1363 0.045 Uiso 1 1 calc R
H11I H 0.2731 0.5954 0.0445 0.045 Uiso 1 1 calc R
N1 N 0.20708(16) 0.2212(3) 0.08710(11) 0.0191(5) Uani 1 1 d .
C33 C -0.1150(2) 0.0940(4) 0.13674(17) 0.0266(5) Uani 1 1 d .
H33A H -0.1693 0.0116 0.1026 0.040 Uiso 1 1 calc R
H33B H -0.1421 0.2108 0.1207 0.040 Uiso 1 1 calc R
H33C H -0.1148 0.0755 0.1962 0.040 Uiso 1 1 calc R
C23 C 0.0502(3) -0.2154(3) 0.30272(17) 0.0310(7) Uani 1 1 d .
H23 H 0.0157 -0.3261 0.2921 0.037 Uiso 1 1 calc R
C22 C 0.0887(3) -0.1351(4) 0.38260(17) 0.0328(6) Uani 1 1 d .
H22 H 0.0859 -0.1837 0.4355 0.039 Uiso 1 1 calc R
C21 C 0.1302(2) 0.0239(3) 0.36931(15) 0.0246(5) Uani 1 1 d .
C211 C 0.1806(3) 0.1548(4) 0.43372(15) 0.0252(5) Uani 1 1 d .
C212 C 0.1145(3) 0.3010(3) 0.44488(15) 0.0252(6) Uani 1 1 d .
C213 C 0.1614(3) 0.4182(4) 0.50734(17) 0.0326(6) Uani 1 1 d .
H213 H 0.1162 0.5173 0.5141 0.039 Uiso 1 1 calc R
C214 C 0.2728(3) 0.3939(4) 0.56004(18) 0.0385(7) Uani 1 1 d .
C21B C 0.3192(4) 0.5218(6) 0.6296(2) 0.0612(11) Uani 1 1 d .
H21A H 0.4015 0.4920 0.6572 0.092 Uiso 1 1 calc R
H21B H 0.2682 0.5188 0.6708 0.092 Uiso 1 1 calc R
H21C H 0.3177 0.6372 0.6057 0.092 Uiso 1 1 calc R
C215 C 0.3367(2) 0.2485(8) 0.54917(14) 0.0387(6) Uani 1 1 d .
H215 H 0.4132 0.2310 0.5847 0.046 Uiso 1 1 calc R
C216 C 0.2929(3) 0.1268(4) 0.48797(17) 0.0320(6) Uani 1 1 d .
C21C C 0.3650(3) -0.0324(5) 0.4823(2) 0.0478(8) Uani 1 1 d .
H21D H 0.3400 -0.1233 0.5162 0.072 Uiso 1 1 calc R
H21E H 0.4502 -0.0078 0.5033 0.072 Uiso 1 1 calc R
H21F H 0.3516 -0.0697 0.4237 0.072 Uiso 1 1 calc R
C21A C -0.0090(3) 0.3314(4) 0.39146(16) 0.0295(6) Uani 1 1 d .
H21G H -0.0020 0.3728 0.3360 0.044 Uiso 1 1 calc R
H21H H -0.0507 0.4173 0.4184 0.044 Uiso 1 1 calc R
H21I H -0.0544 0.2240 0.3853 0.044 Uiso 1 1 calc R
N4 N 0.29073(18) 0.3356(3) 0.27668(12) 0.0223(4) Uani 1 1 d .
C42 C 0.3959(2) 0.2245(6) 0.30349(14) 0.0305(7) Uani 1 1 d .
H42A H 0.4104 0.2068 0.3643 0.046 Uiso 1 1 calc R
H42B H 0.4662 0.2789 0.2892 0.046 Uiso 1 1 calc R
H42C H 0.3812 0.1138 0.2748 0.046 Uiso 1 1 calc R
C41 C 0.3059(3) 0.4996(4) 0.32010(16) 0.0311(6) Uani 1 1 d .
H41A H 0.3784 0.5560 0.3105 0.047 Uiso 1 1 calc R
H41B H 0.3134 0.4809 0.3804 0.047 Uiso 1 1 calc R
H41C H 0.2362 0.5724 0.2987 0.047 Uiso 1 1 calc R

loop_
_atom_site_aniso_label
_atom_site_aniso_U_11
_atom_site_aniso_U_22
_atom_site_aniso_U_33
_atom_site_aniso_U_23
_atom_site_aniso_U_13
_atom_site_aniso_U_12
Mo1 0.01589(9) 0.01841(9) 0.01428(8) -0.00120(9) 0.00283(5) 0.00000(10)
N5 0.0228(11) 0.0265(11) 0.0207(10) -0.0020(8) 0.0039(8) -0.0031(9)
N2 0.0230(11) 0.0211(10) 0.0181(10) 0.0018(8) 0.0044(8) 0.0012(9)
C24 0.0227(13) 0.0215(12) 0.0279(13) -0.0030(10) 0.0055(10) 0.0008(10)
C32 0.0246(14) 0.0210(12) 0.0270(13) -0.0033(10) 0.0046(10) -0.0019(10)
N3 0.0184(10) 0.0223(10) 0.0213(10) -0.0020(8) 0.0049(8) -0.0008(8)
C31 0.0238(13) 0.0261(13) 0.0163(11) -0.0038(9) -0.0014(9) -0.0014(10)
C14 0.0237(13) 0.0217(13) 0.0165(11) -0.0008(9) 0.0002(9) 0.0002(10)
C13 0.0316(15) 0.0308(14) 0.0180(12) -0.0040(10) 0.0041(10) 0.0023(12)
C12 0.0292(14) 0.0362(13) 0.0216(12) -0.0003(10) 0.0121(10) 0.0004(11)
C11 0.0217(10) 0.0258(10) 0.0217(9) 0.0036(17) 0.0070(8) 0.0032(18)
C111 0.0187(12) 0.0267(13) 0.0198(11) 0.0034(10) 0.0092(9) -0.0001(10)
C112 0.0215(13) 0.0271(13) 0.0213(12) 0.0046(10) 0.0075(10) 0.0001(10)
C113 0.0281(14) 0.0263(13) 0.0236(12) 0.0009(10) 0.0081(10) -0.0012(11)
C114 0.0210(13) 0.0393(15) 0.0202(12) 0.0017(10) 0.0058(10) -0.0026(11)
C115 0.0181(12) 0.0378(14) 0.0267(12) 0.0059(12) 0.0081(10) 0.0063(11)
C116 0.0233(10) 0.0293(11) 0.0252(10) 0.0024(19) 0.0109(8) 0.001(2)
C11C 0.0314(15) 0.0324(15) 0.0468(17) 0.0014(13) 0.0083(13) 0.0086(13)
C11B 0.0247(15) 0.057(2) 0.0353(16) -0.0053(14) 0.0017(12) -0.0040(14)
C11A 0.0262(14) 0.0261(13) 0.0365(15) 0.0042(11) 0.0021(11) 0.0022(11)
N1 0.0185(8) 0.0227(13) 0.0162(8) -0.0008(9) 0.0042(6) 0.0003(10)
C33 0.0186(13) 0.0326(14) 0.0293(13) -0.0027(11) 0.0063(10) -0.0005(11)
C23 0.0388(15) 0.0212(17) 0.0353(13) -0.0017(9) 0.0133(11) -0.0016(10)
C22 0.0459(18) 0.0306(14) 0.0251(13) 0.0058(11) 0.0148(12) 0.0023(13)
C21 0.0281(14) 0.0277(13) 0.0192(12) 0.0010(10) 0.0075(10) 0.0044(11)
C211 0.0319(15) 0.0302(14) 0.0157(11) 0.0019(10) 0.0097(11) -0.0016(12)
C212 0.0326(15) 0.0296(14) 0.0160(11) 0.0020(9) 0.0109(11) -0.0019(11)
C213 0.0451(18) 0.0288(14) 0.0274(14) -0.0041(11) 0.0157(13) -0.0051(13)
C214 0.0442(18) 0.0471(18) 0.0233(14) -0.0017(12) 0.0052(12) -0.0191(15)
C21B 0.075(3) 0.062(2) 0.0398(18) -0.0134(17) -0.0033(18) -0.024(2)
C215 0.0312(12) 0.0611(17) 0.0211(10) 0.012(2) 0.0000(9) -0.005(3)
C216 0.0310(15) 0.0439(17) 0.0214(12) 0.0095(12) 0.0065(11) 0.0024(13)
C21C 0.0430(19) 0.060(2) 0.0392(17) 0.0166(16) 0.0055(14) 0.0187(17)
C21A 0.0319(15) 0.0335(14) 0.0250(12) 0.0019(11) 0.0107(11) 0.0062(12)
N4 0.0178(10) 0.0316(11) 0.0175(9) 0.0007(9) 0.0035(8) -0.0040(9)
C42 0.0216(11) 0.046(2) 0.0235(10) 0.0066(14) 0.0033(8) 0.0031(16)
C41 0.0307(15) 0.0379(16) 0.0240(13) -0.0078(11) 0.0043(11) -0.0106(12)

loop_
_atom_type_symbol
_atom_type_description
_atom_type_scat_dispersion_real
_atom_type_scat_dispersion_imag
_atom_type_scat_source
C C 0.0181 0.0091 'International Tables Vol C Tables 4.2.6.8 and 6.1.1.4'
H H 0.0000 0.0000 'International Tables Vol C Tables 4.2.6.8 and 6.1.1.4'
N N 0.0311 0.0180 'International Tables Vol C Tables 4.2.6.8 and 6.1.1.4'
Mo Mo -0.0483 2.7339 'International Tables Vol C Tables 4.2.6.8 and 6.1.1.4'

loop_
_geom_angle_atom_site_label_1
_geom_angle_atom_site_label_2
_geom_angle_atom_site_label_3
_geom_angle
N5 Mo1 N4 100.33(10)
N5 Mo1 N2 113.46(9)
N4 Mo1 N2 95.19(8)
N5 Mo1 N1 109.69(10)
N4 Mo1 N1 102.99(8)
N2 Mo1 N1 128.80(9)
N5 Mo1 N3 93.24(9)
N4 Mo1 N3 165.58(9)
N2 Mo1 N3 74.73(8)
N1 Mo1 N3 76.65(8)
C21 N2 C24 106.1(2)
C21 N2 Mo1 138.69(18)
C24 N2 Mo1 115.09(16)
C23 C24 N2 110.6(2)
C23 C24 C32 132.7(2)
N2 C24 C32 116.6(2)
C24 C32 N3 106.3(2)
C24 C32 H32A 110.5
N3 C32 H32A 110.5
C24 C32 H32B 110.5
N3 C32 H32B 110.5
H32A C32 H32B 108.7
C33 N3 C31 109.65(19)
C33 N3 C32 108.4(2)
C31 N3 C32 112.02(19)
C33 N3 Mo1 114.97(15)
C31 N3 Mo1 108.79(14)
C32 N3 Mo1 102.91(14)
C14 C31 N3 109.28(19)
C14 C31 H31A 109.8
N3 C31 H31A 109.8
C14 C31 H31B 109.8
N3 C31 H31B 109.8
H31A C31 H31B 108.3
C13 C14 N1 109.7(2)
C13 C14 C31 132.6(2)
N1 C14 C31 117.5(2)
C14 C13 C12 107.0(2)
C14 C13 H13 126.5
C12 C13 H13 126.5
C11 C12 C13 108.3(2)
C11 C12 H12 125.9
C13 C12 H12 125.9
C12 C11 N1 108.4(2)
C12 C11 C111 127.5(2)
N1 C11 C111 124.0(2)
C116 C111 C112 119.0(3)
C116 C111 C11 119.4(3)
C112 C111 C11 121.5(3)
C113 C112 C111 119.5(2)
C113 C112 C11A 119.0(2)
C111 C112 C11A 121.5(2)
C114 C113 C112 121.9(3)
C114 C113 H113 119.0
C112 C113 H113 119.0
C113 C114 C115 118.2(3)
C113 C114 C11B 121.2(3)
C115 C114 C11B 120.6(3)
C114 C115 C116 121.6(3)
C114 C115 H115 119.2
C116 C115 H115 119.2
C115 C116 C111 119.7(4)
C115 C116 C11C 118.3(3)
C111 C116 C11C 122.0(3)
C116 C11C H11A 109.5
C116 C11C H11B 109.5
H11A C11C H11B 109.5
C116 C11C H11C 109.5
H11A C11C H11C 109.5
H11B C11C H11C 109.5
C114 C11B H11D 109.5
C114 C11B H11E 109.5
H11D C11B H11E 109.5
C114 C11B H11F 109.5
H11D C11B H11F 109.5
H11E C11B H11F 109.5
C112 C11A H11G 109.5
C112 C11A H11H 109.5
H11G C11A H11H 109.5
C112 C11A H11I 109.5
H11G C11A H11I 109.5
H11H C11A H11I 109.5
C14 N1 C11 106.6(2)
C14 N1 Mo1 116.72(16)
C11 N1 Mo1 135.55(16)
N3 C33 H33A 109.5
N3 C33 H33B 109.5
H33A C33 H33B 109.5
N3 C33 H33C 109.5
H33A C33 H33C 109.5
H33B C33 H33C 109.5
C24 C23 C22 106.2(2)
C24 C23 H23 126.9
C22 C23 H23 126.9
C21 C22 C23 107.7(2)
C21 C22 H22 126.2
C23 C22 H22 126.2
C22 C21 N2 109.3(2)
C22 C21 C211 127.4(2)
N2 C21 C211 123.3(2)
C212 C211 C216 119.2(3)
C212 C211 C21 120.8(2)
C216 C211 C21 119.9(3)
C213 C212 C211 119.8(3)
C213 C212 C21A 119.1(3)
C211 C212 C21A 121.1(2)
C214 C213 C212 121.5(3)
C214 C213 H213 119.2
C212 C213 H213 119.2
C215 C214 C213 118.2(3)
C215 C214 C21B 121.8(3)
C213 C214 C21B 120.0(3)
C214 C21B H21A 109.5
C214 C21B H21B 109.5
H21A C21B H21B 109.5
C214 C21B H21C 109.5
H21A C21B H21C 109.5
H21B C21B H21C 109.5
C214 C215 C216 122.3(3)
C214 C215 H215 118.8
C216 C215 H215 118.8
C215 C216 C211 118.9(3)
C215 C216 C21C 119.4(3)
C211 C216 C21C 121.7(3)
C216 C21C H21D 109.5
C216 C21C H21E 109.5
H21D C21C H21E 109.5
C216 C21C H21F 109.5
H21D C21C H21F 109.5
H21E C21C H21F 109.5
C212 C21A H21G 109.5
C212 C21A H21H 109.5
H21G C21A H21H 109.5
C212 C21A H21I 109.5
H21G C21A H21I 109.5
H21H C21A H21I 109.5
C41 N4 C42 111.7(2)
C41 N4 Mo1 129.21(18)
C42 N4 Mo1 118.8(2)
N4 C42 H42A 109.5
N4 C42 H42B 109.5
H42A C42 H42B 109.5
N4 C42 H42C 109.5
H42A C42 H42C 109.5
H42B C42 H42C 109.5
N4 C41 H41A 109.5
N4 C41 H41B 109.5
H41A C41 H41B 109.5
N4 C41 H41C 109.5
H41A C41 H41C 109.5
H41B C41 H41C 109.5

loop_
_geom_bond_atom_site_label_1
_geom_bond_atom_site_label_2
_geom_bond_distance
Mo1 N5 1.652(2)
Mo1 N4 1.930(2)
Mo1 N2 2.109(2)
Mo1 N1 2.1107(17)
Mo1 N3 2.294(2)
N2 C21 1.386(3)
N2 C24 1.390(3)
C24 C23 1.352(4)
C24 C32 1.489(4)
C32 N3 1.498(3)
C32 H32A 0.9900
C32 H32B 0.9900
N3 C33 1.486(3)
N3 C31 1.487(3)
C31 C14 1.482(4)
C31 H31A 0.9900
C31 H31B 0.9900
C14 C13 1.367(4)
C14 N1 1.395(3)
C13 C12 1.405(4)
C13 H13 0.9500
C12 C11 1.377(4)
C12 H12 0.9500
C11 N1 1.395(3)
C11 C111 1.485(4)
C111 C116 1.403(4)
C111 C112 1.405(4)
C112 C113 1.395(4)
C112 C11A 1.508(4)
C113 C114 1.382(4)
C113 H113 0.9500
C114 C115 1.386(4)
C114 C11B 1.521(4)
C115 C116 1.394(4)
C115 H115 0.9500
C116 C11C 1.519(5)
C11C H11A 0.9800
C11C H11B 0.9800
C11C H11C 0.9800
C11B H11D 0.9800
C11B H11E 0.9800
C11B H11F 0.9800
C11A H11G 0.9800
C11A H11H 0.9800
C11A H11I 0.9800
C33 H33A 0.9800
C33 H33B 0.9800
C33 H33C 0.9800
C23 C22 1.428(4)
C23 H23 0.9500
C22 C21 1.362(4)
C22 H22 0.9500
C21 C211 1.490(4)
C211 C212 1.402(4)
C211 C216 1.411(4)
C212 C213 1.388(4)
C212 C21A 1.509(4)
C213 C214 1.388(4)
C213 H213 0.9500
C214 C215 1.381(6)
C214 C21B 1.519(4)
C21B H21A 0.9800
C21B H21B 0.9800
C21B H21C 0.9800
C215 C216 1.391(6)
C215 H215 0.9500
C216 C21C 1.504(5)
C21C H21D 0.9800
C21C H21E 0.9800
C21C H21F 0.9800
C21A H21G 0.9800
C21A H21H 0.9800
C21A H21I 0.9800
N4 C41 1.455(4)
N4 C42 1.470(4)
C42 H42A 0.9800
C42 H42B 0.9800
C42 H42C 0.9800
C41 H41A 0.9800
C41 H41B 0.9800
C41 H41C 0.9800

loop_
_geom_torsion_atom_site_label_1
_geom_torsion_atom_site_label_2
_geom_torsion_atom_site_label_3
_geom_torsion_atom_site_label_4
_geom_torsion
N5 Mo1 N2 C21 -66.9(3)
N4 Mo1 N2 C21 36.7(3)
N1 Mo1 N2 C21 148.0(2)
N3 Mo1 N2 C21 -153.8(3)
N5 Mo1 N2 C24 109.11(18)
N4 Mo1 N2 C24 -147.26(18)
N1 Mo1 N2 C24 -36.0(2)
N3 Mo1 N2 C24 22.24(17)
C21 N2 C24 C23 1.0(3)
Mo1 N2 C24 C23 -176.29(18)
C21 N2 C24 C32 178.0(2)
Mo1 N2 C24 C32 0.7(3)
C23 C24 C32 N3 139.2(3)
N2 C24 C32 N3 -37.0(3)
C24 C32 N3 C33 -71.7(2)
C24 C32 N3 C31 167.2(2)
C24 C32 N3 Mo1 50.5(2)
N5 Mo1 N3 C33 -35.55(18)
N4 Mo1 N3 C33 124.7(3)
N2 Mo1 N3 C33 77.90(17)
N1 Mo1 N3 C33 -145.02(18)
N5 Mo1 N3 C31 87.83(16)
N4 Mo1 N3 C31 -111.9(3)
N2 Mo1 N3 C31 -158.72(17)
N1 Mo1 N3 C31 -21.65(15)
N5 Mo1 N3 C32 -153.21(15)
N4 Mo1 N3 C32 7.0(4)
N2 Mo1 N3 C32 -39.76(14)
N1 Mo1 N3 C32 97.32(15)
C33 N3 C31 C14 161.2(2)
C32 N3 C31 C14 -78.4(2)
Mo1 N3 C31 C14 34.7(2)
N3 C31 C14 C13 151.3(3)
N3 C31 C14 N1 -34.5(3)
N1 C14 C13 C12 -0.7(3)
C31 C14 C13 C12 173.9(3)
C14 C13 C12 C11 0.6(4)
C13 C12 C11 N1 -0.3(4)
C13 C12 C11 C111 177.2(3)
C12 C11 C111 C116 -59.3(5)
N1 C11 C111 C116 117.7(4)
C12 C11 C111 C112 118.1(4)
N1 C11 C111 C112 -64.9(4)
C116 C111 C112 C113 -1.8(3)
C11 C111 C112 C113 -179.2(2)
C116 C111 C112 C11A 175.4(2)
C11 C111 C112 C11A -2.1(3)
C111 C112 C113 C114 1.2(4)
C11A C112 C113 C114 -176.1(2)
C112 C113 C114 C115 -0.3(4)
C112 C113 C114 C11B 178.5(2)
C113 C114 C115 C116 0.2(4)
C11B C114 C115 C116 -178.6(2)
C114 C115 C116 C111 -0.9(4)
C114 C115 C116 C11C -179.3(2)
C112 C111 C116 C115 1.7(3)
C11 C111 C116 C115 179.2(2)
C112 C111 C116 C11C 180.0(2)
C11 C111 C116 C11C -2.5(3)
C13 C14 N1 C11 0.5(3)
C31 C14 N1 C11 -175.0(3)
C13 C14 N1 Mo1 -169.02(18)
C31 C14 N1 Mo1 15.5(3)
C12 C11 N1 C14 -0.2(4)
C111 C11 N1 C14 -177.7(3)
C12 C11 N1 Mo1 166.5(2)
C111 C11 N1 Mo1 -11.1(6)
N5 Mo1 N1 C14 -84.7(2)
N4 Mo1 N1 C14 169.19(19)
N2 Mo1 N1 C14 61.5(2)
N3 Mo1 N1 C14 4.00(18)
N5 Mo1 N1 C11 109.7(3)
N4 Mo1 N1 C11 3.6(4)
N2 Mo1 N1 C11 -104.2(3)
N3 Mo1 N1 C11 -161.6(4)
N2 C24 C23 C22 -1.3(3)
C32 C24 C23 C22 -177.7(3)
C24 C23 C22 C21 1.2(3)
C23 C22 C21 N2 -0.7(3)
C23 C22 C21 C211 -179.5(3)
C24 N2 C21 C22 -0.1(3)
Mo1 N2 C21 C22 176.1(2)
C24 N2 C21 C211 178.7(2)
Mo1 N2 C21 C211 -5.0(4)
C22 C21 C211 C212 -106.4(3)
N2 C21 C211 C212 74.9(3)
C22 C21 C211 C216 69.4(4)
N2 C21 C211 C216 -109.3(3)
C216 C211 C212 C213 1.8(4)
C21 C211 C212 C213 177.6(3)
C216 C211 C212 C21A -176.6(2)
C21 C211 C212 C21A -0.7(3)
C211 C212 C213 C214 -0.5(4)
C21A C212 C213 C214 177.9(2)
C212 C213 C214 C215 -0.2(4)
C212 C213 C214 C21B -177.8(3)
C213 C214 C215 C216 -0.3(5)
C21B C214 C215 C216 177.2(3)
C214 C215 C216 C211 1.6(5)
C214 C215 C216 C21C -177.2(3)
C212 C211 C216 C215 -2.3(4)
C21 C211 C216 C215 -178.2(3)
C212 C211 C216 C21C 176.5(3)
C21 C211 C216 C21C 0.6(4)
N5 Mo1 N4 C41 3.2(2)
N2 Mo1 N4 C41 -111.8(2)
N1 Mo1 N4 C41 116.3(2)
N3 Mo1 N4 C41 -156.8(3)
N5 Mo1 N4 C42 175.84(17)
N2 Mo1 N4 C42 60.83(18)
N1 Mo1 N4 C42 -70.98(18)
N3 Mo1 N4 C42 15.9(4)
